data_2232751
loop_
_publ_author_name
'Zhao, Pei-Hua'
'Feng, Zhan-Heng'
'Zhang, Mei'
'Liu, Ya-Qing'
'Zhao, Gui-Zhe'

_publ_section_title
;
 1-Bromo-2-[(<i>E</i>)-2-nitroethenyl]benzene
;
_journal_coeditor_code HB6539
_journal_issue 12
_journal_name_full 'Acta Crystallographica Section E'
_journal_page_first o3505
_journal_paper_doi 10.1107/S1600536811050963
_journal_volume 67
_journal_year 2011
_chemical_formula_iupac 'C8 H6 Br N O2'
_chemical_formula_moiety 'C8 H6 Br N O2'
_chemical_formula_sum 'C8 H6 Br N O2'
_chemical_formula_weight 228.05
_chemical_name_systematic
;
1-Bromo-2-[(<i>E</i>)-2-nitroethenyl]benzene
;
_space_group_IT_number 14
_symmetry_cell_setting monoclinic
_symmetry_space_group_name_Hall '-P 2ybc'
_symmetry_space_group_name_H-M 'P 1 21/c 1'
_atom_sites_solution_hydrogens geom
_atom_sites_solution_primary direct
_atom_sites_solution_secondary difmap
_cell_angle_alpha 90.00
_cell_angle_beta 109.336(5)
_cell_angle_gamma 90.00
_cell_formula_units_Z 4
_cell_length_a 6.9570(18)
_cell_length_b 15.646(2)
_cell_length_c 7.9470(13)
_cell_measurement_reflns_used 2970
_cell_measurement_temperature 113(2)
_cell_measurement_theta_max 28.0
_cell_measurement_theta_min 2.6
_cell_volume 816.2(3)
_computing_cell_refinement 'CrystalClear (Rigaku/MSC, 2005)'
_computing_data_collection 'CrystalClear (Rigaku/MSC, 2005)'
_computing_data_reduction 'CrystalClear (Rigaku/MSC, 2005)'
_computing_molecular_graphics 'SHELXTL (Sheldrick, 2008)'
_computing_publication_material 'CrystalStructure (Rigaku/MSC, 2005)'
_computing_structure_refinement 'SHELXL97 (Sheldrick, 2008)'
_computing_structure_solution 'SHELXS97 (Sheldrick, 2008)'
_diffrn_ambient_temperature 113(2)
_diffrn_detector_area_resol_mean 14.22
_diffrn_measured_fraction_theta_full 0.999
_diffrn_measured_fraction_theta_max 0.999
_diffrn_measurement_device_type 'Rigaku Saturn724 CCD'
_diffrn_measurement_method '\w and \f scans'
_diffrn_radiation_monochromator multilayer
_diffrn_radiation_source 'rotating anode'
_diffrn_radiation_type MoK\a
_diffrn_radiation_wavelength 0.71073
_diffrn_reflns_av_R_equivalents 0.0418
_diffrn_reflns_av_sigmaI/netI 0.0439
_diffrn_reflns_limit_h_max 9
_diffrn_reflns_limit_h_min -9
_diffrn_reflns_limit_k_max 20
_diffrn_reflns_limit_k_min -20
_diffrn_reflns_limit_l_max 10
_diffrn_reflns_limit_l_min -10
_diffrn_reflns_number 10346
_diffrn_reflns_theta_full 27.84
_diffrn_reflns_theta_max 27.84
_diffrn_reflns_theta_min 2.60
_diffrn_standards_decay_% 0
_diffrn_standards_interval_count 0
_diffrn_standards_interval_time 0
_diffrn_standards_number 0
_exptl_absorpt_coefficient_mu 4.989
_exptl_absorpt_correction_T_max 0.5024
_exptl_absorpt_correction_T_min 0.4353
_exptl_absorpt_correction_type multi-scan
_exptl_absorpt_process_details '(CrystalClear; Rigaku/MSC, 2005)'
_exptl_crystal_colour Colorless
_exptl_crystal_density_diffrn 1.856
_exptl_crystal_density_method 'not measured'
_exptl_crystal_description Prism
_exptl_crystal_F_000 448
_exptl_crystal_size_max 0.20
_exptl_crystal_size_mid 0.18
_exptl_crystal_size_min 0.16
_refine_diff_density_max 0.329
_refine_diff_density_min -0.782
_refine_ls_extinction_method none
_refine_ls_goodness_of_fit_ref 1.076
_refine_ls_hydrogen_treatment constr
_refine_ls_matrix_type full
_refine_ls_number_parameters 109
_refine_ls_number_reflns 1945
_refine_ls_number_restraints 0
_refine_ls_restrained_S_all 1.076
_refine_ls_R_factor_all 0.0303
_refine_ls_R_factor_gt 0.0236
_refine_ls_shift/su_max 0.003
_refine_ls_shift/su_mean 0.001
_refine_ls_structure_factor_coef Fsqd
_refine_ls_weighting_details 'calc w=1/[\s^2^(Fo^2^)+(0.0200P)^2^] where P=(Fo^2^+2Fc^2^)/3'
_refine_ls_weighting_scheme calc
_refine_ls_wR_factor_gt 0.0552
_refine_ls_wR_factor_ref 0.0561
_reflns_number_gt 1466
_reflns_number_total 1945
_reflns_threshold_expression I>2\s(I)
_cod_data_source_file hb6539.cif
_cod_data_source_block I
_cod_original_sg_symbol_H-M 'P 21/c'
_cod_database_code 2232751
_cod_database_fobs_code 2232751

loop_
_symmetry_equiv_pos_as_xyz
'x, y, z'
'-x, y+1/2, -z+1/2'
'-x, -y, -z'
'x, -y-1/2, z-1/2'

loop_
_atom_site_type_symbol
_atom_site_label
_atom_site_fract_x
_atom_site_fract_y
_atom_site_fract_z
_atom_site_U_iso_or_equiv
_atom_site_adp_type
_atom_site_calc_flag
_atom_site_refinement_flags
_atom_site_occupancy
_atom_site_symmetry_multiplicity
Br Br1 0.39712(4) 0.607142(14) 0.81215(3) 0.02051(8) Uani d . 1 1
O O1 0.1113(2) 0.21839(10) 0.6270(2) 0.0218(4) Uani d . 1 1
O O2 0.3362(2) 0.29119(10) 0.8336(2) 0.0238(4) Uani d . 1 1
N N1 0.2150(3) 0.28344(11) 0.6807(2) 0.0153(4) Uani d . 1 1
C C1 0.3043(3) 0.58570(14) 0.5620(3) 0.0141(5) Uani d . 1 1
C C2 0.2914(3) 0.65593(14) 0.4508(3) 0.0153(5) Uani d . 1 1
H H2 0.3316 0.7109 0.5007 0.018 Uiso calc R 1 1
C C3 0.2203(3) 0.64552(14) 0.2684(3) 0.0179(5) Uani d . 1 1
H H3 0.2093 0.6935 0.1925 0.021 Uiso calc R 1 1
C C4 0.1644(3) 0.56451(15) 0.1954(3) 0.0190(5) Uani d . 1 1
H H4 0.1156 0.5571 0.0696 0.023 Uiso calc R 1 1
C C5 0.1804(3) 0.49484(14) 0.3071(3) 0.0160(5) Uani d . 1 1
H H5 0.1438 0.4398 0.2561 0.019 Uiso calc R 1 1
C C6 0.2490(3) 0.50341(13) 0.4930(3) 0.0119(4) Uani d . 1 1
C C7 0.2672(3) 0.42903(13) 0.6100(3) 0.0132(5) Uani d . 1 1
H H7 0.3405 0.4360 0.7334 0.016 Uiso calc R 1 1
C C8 0.1882(3) 0.35266(13) 0.5549(3) 0.0135(5) Uani d . 1 1
H H8 0.1138 0.3435 0.4324 0.016 Uiso calc R 1 1

loop_
_atom_site_aniso_label
_atom_site_aniso_U_11
_atom_site_aniso_U_22
_atom_site_aniso_U_33
_atom_site_aniso_U_12
_atom_site_aniso_U_13
_atom_site_aniso_U_23
Br1 0.02929(14) 0.01733(14) 0.01372(13) -0.00098(11) 0.00552(10) -0.00406(9)
O1 0.0270(10) 0.0133(8) 0.0233(9) -0.0033(7) 0.0058(8) 0.0004(7)
O2 0.0272(10) 0.0228(9) 0.0148(9) 0.0010(7) -0.0020(7) 0.0036(7)
N1 0.0178(10) 0.0113(10) 0.0182(10) 0.0032(8) 0.0079(8) 0.0012(8)
C1 0.0107(11) 0.0190(12) 0.0120(11) 0.0007(9) 0.0032(9) -0.0014(9)
C2 0.0151(12) 0.0119(12) 0.0207(13) -0.0022(9) 0.0081(10) -0.0021(9)
C3 0.0178(12) 0.0158(12) 0.0207(13) -0.0014(10) 0.0074(10) 0.0057(10)
C4 0.0211(13) 0.0227(14) 0.0122(12) -0.0046(10) 0.0042(10) -0.0008(10)
C5 0.0173(12) 0.0146(12) 0.0161(12) -0.0010(9) 0.0056(10) -0.0023(9)
C6 0.0099(11) 0.0113(11) 0.0148(12) 0.0014(8) 0.0046(9) 0.0015(9)
C7 0.0119(11) 0.0150(12) 0.0124(11) 0.0032(9) 0.0037(9) 0.0005(9)
C8 0.0164(12) 0.0132(12) 0.0111(12) 0.0047(9) 0.0050(9) 0.0037(9)

loop_
_atom_type_symbol
_atom_type_description
_atom_type_scat_dispersion_real
_atom_type_scat_dispersion_imag
_atom_type_scat_source
C C 0.0033 0.0016 'International Tables Vol C Tables 4.2.6.8 and 6.1.1.4'
H H 0.0000 0.0000 'International Tables Vol C Tables 4.2.6.8 and 6.1.1.4'
N N 0.0061 0.0033 'International Tables Vol C Tables 4.2.6.8 and 6.1.1.4'
O O 0.0106 0.0060 'International Tables Vol C Tables 4.2.6.8 and 6.1.1.4'
Br Br -0.2901 2.4595 'International Tables Vol C Tables 4.2.6.8 and 6.1.1.4'

loop_
_geom_angle_atom_site_label_1
_geom_angle_atom_site_label_2
_geom_angle_atom_site_label_3
_geom_angle
O2 N1 O1 123.39(19)
O2 N1 C8 119.86(18)
O1 N1 C8 116.75(18)
C2 C1 C6 121.6(2)
C2 C1 Br1 116.81(16)
C6 C1 Br1 121.57(16)
C3 C2 C1 119.9(2)
C3 C2 H2 120.0
C1 C2 H2 120.0
C2 C3 C4 119.9(2)
C2 C3 H3 120.0
C4 C3 H3 120.0
C5 C4 C3 119.7(2)
C5 C4 H4 120.1
C3 C4 H4 120.1
C4 C5 C6 121.8(2)
C4 C5 H5 119.1
C6 C5 H5 119.1
C1 C6 C5 116.97(19)
C1 C6 C7 121.70(19)
C5 C6 C7 121.31(19)
C8 C7 C6 124.4(2)
C8 C7 H7 117.8
C6 C7 H7 117.8
C7 C8 N1 120.14(19)
C7 C8 H8 119.9
N1 C8 H8 119.9

loop_
_geom_bond_atom_site_label_1
_geom_bond_atom_site_label_2
_geom_bond_distance
Br1 C1 1.906(2)
O1 N1 1.239(2)
O2 N1 1.234(2)
N1 C8 1.444(3)
C1 C2 1.394(3)
C1 C6 1.402(3)
C2 C3 1.377(3)
C2 H2 0.9500
C3 C4 1.395(3)
C3 H3 0.9500
C4 C5 1.387(3)
C4 H4 0.9500
C5 C6 1.401(3)
C5 H5 0.9500
C6 C7 1.468(3)
C7 C8 1.328(3)
C7 H7 0.9500
C8 H8 0.9500

loop_
_geom_torsion_atom_site_label_1
_geom_torsion_atom_site_label_2
_geom_torsion_atom_site_label_3
_geom_torsion_atom_site_label_4
_geom_torsion
C6 C1 C2 C3 0.9(3)
Br1 C1 C2 C3 -178.25(16)
C1 C2 C3 C4 -1.0(3)
C2 C3 C4 C5 0.2(3)
C3 C4 C5 C6 0.9(4)
C2 C1 C6 C5 0.1(3)
Br1 C1 C6 C5 179.22(16)
C2 C1 C6 C7 178.5(2)
Br1 C1 C6 C7 -2.4(3)
C4 C5 C6 C1 -1.0(3)
C4 C5 C6 C7 -179.4(2)
C1 C6 C7 C8 168.8(2)
C5 C6 C7 C8 -13.0(3)
C6 C7 C8 N1 179.9(2)
O2 N1 C8 C7 -10.9(3)
O1 N1 C8 C7 168.8(2)

loop_
_cod_related_entry_id
_cod_related_entry_database
_cod_related_entry_code
1 ChemSpider 4530997
